data_7709077
loop_
_publ_author_name
'Miller-Clark, Lyndsy A.'
'Christ, Peter E.'
'Ren, Tong'

_publ_section_title
;
 Diruthenium aryl compounds -- tuning of electrochemical responses and
 solubility
;
_journal_name_full 'Dalton Transactions'
_journal_paper_doi 10.1039/D1DT03957A
_journal_year 2022
_chemical_formula_moiety 'C63 H67 N8 O5 Ru2, C4 H10 O'
_chemical_formula_sum 'C67 H77 N8 O6 Ru2'
_chemical_formula_weight 1292.50
_space_group_crystal_system triclinic
_space_group_IT_number 2
_space_group_name_Hall '-P 1'
_space_group_name_H-M_alt 'P -1'
_atom_sites_solution_hydrogens geom
_atom_sites_solution_primary direct
_atom_sites_solution_secondary difmap
_audit_creation_method SHELXL-2018/1
_audit_update_record
;
2021-11-19 deposited with the CCDC.	2021-12-09 downloaded from the CCDC.
;
_cell_angle_alpha 67.2980(10)
_cell_angle_beta 86.5150(10)
_cell_angle_gamma 74.0750(10)
_cell_formula_units_Z 2
_cell_length_a 13.5208(4)
_cell_length_b 14.1761(5)
_cell_length_c 17.9369(6)
_cell_measurement_reflns_used 9954
_cell_measurement_temperature 150(2)
_cell_measurement_theta_max 33.1239
_cell_measurement_theta_min 2.5426
_cell_volume 3045.98(18)
_computing_cell_refinement 'SAINT V8.38A (Bruker, 2018)'
_computing_data_collection 'Apex3 v2019.1-0 (Bruker, 2019)'
_computing_data_reduction 'SAINT V8.38A (Bruker, 2018)'
_computing_structure_refinement
;  
SHELXL-2018/3 (Sheldrick, 2015a, 2018), 
SHELXLE Rev1117 (H\"ubschle et al., 2011)
;
_computing_structure_solution 'SHELXM (Sheldrick, 2008)'
_diffrn_ambient_temperature 150(2)
_diffrn_detector_area_resol_mean 7.4074
_diffrn_measured_fraction_theta_full 0.994
_diffrn_measured_fraction_theta_max 0.977
_diffrn_measurement_device_type
;
Bruker AXS D8 Quest diffractometer with PhotonII charge-integrating pixel 
array detector (CPAD)
;
_diffrn_measurement_method 'omega and phi scans'
_diffrn_radiation_monochromator 'Triumph curved graphite crystal'
_diffrn_radiation_type MoK\a
_diffrn_radiation_wavelength 0.71073
_diffrn_reflns_av_R_equivalents 0.0911
_diffrn_reflns_av_unetI/netI 0.0707
_diffrn_reflns_Laue_measured_fraction_full 0.994
_diffrn_reflns_Laue_measured_fraction_max 0.977
_diffrn_reflns_limit_h_max 18
_diffrn_reflns_limit_h_min -20
_diffrn_reflns_limit_k_max 21
_diffrn_reflns_limit_k_min -21
_diffrn_reflns_limit_l_max 27
_diffrn_reflns_limit_l_min -25
_diffrn_reflns_number 77808
_diffrn_reflns_point_group_measured_fraction_full 0.994
_diffrn_reflns_point_group_measured_fraction_max 0.977
_diffrn_reflns_theta_full 25.242
_diffrn_reflns_theta_max 33.155
_diffrn_reflns_theta_min 2.664
_diffrn_source 'fine focus sealed tube X-ray source'
_diffrn_source_current '30 mA'
_diffrn_source_voltage '50 kV'
_exptl_absorpt_coefficient_mu 0.555
_exptl_absorpt_correction_T_max 0.7465
_exptl_absorpt_correction_T_min 0.6985
_exptl_absorpt_correction_type multi-scan
_exptl_absorpt_process_details
;
SADABS 2016/2: Krause, L., Herbst-Irmer, R., Sheldrick G.M. & Stalke D. (2015). J. Appl. Cryst. 48, 3-10.
;
_exptl_crystal_colour black
_exptl_crystal_density_diffrn 1.409
_exptl_crystal_description block
_exptl_crystal_F_000 1342
_exptl_crystal_size_max 0.180
_exptl_crystal_size_mid 0.120
_exptl_crystal_size_min 0.120
_refine_diff_density_max 0.687
_refine_diff_density_min -0.738
_refine_diff_density_rms 0.090
_refine_ls_extinction_method none
_refine_ls_goodness_of_fit_ref 0.997
_refine_ls_hydrogen_treatment constr
_refine_ls_matrix_type full
_refine_ls_number_parameters 759
_refine_ls_number_reflns 22728
_refine_ls_number_restraints 0
_refine_ls_restrained_S_all 0.997
_refine_ls_R_factor_all 0.0621
_refine_ls_R_factor_gt 0.0346
_refine_ls_shift/su_max 0.002
_refine_ls_shift/su_mean 0.000
_refine_ls_structure_factor_coef Fsqd
_refine_ls_weighting_details 'w=1/[\s^2^(Fo^2^)+(0.0241P)^2^+0.1405P] where P=(Fo^2^+2Fc^2^)/3'
_refine_ls_weighting_scheme calc
_refine_ls_wR_factor_gt 0.0659
_refine_ls_wR_factor_ref 0.0743
_reflns_Friedel_coverage 0.000
_reflns_number_gt 16377
_reflns_number_total 22728
_reflns_threshold_expression 'I > 2\s(I)'
_cod_data_source_file d1dt03957a2.cif
_cod_data_source_block LAM_1_28_0m
_cod_database_code 7709077
_shelx_shelxl_version_number 2018/1
_shelx_space_group_comment
;
The symmetry employed for this shelxl refinement is uniquely defined
by the following loop, which should always be used as a source of
symmetry information in preference to the above space-group names.
They are only intended as comments.
;
_shelx_estimated_absorpt_t_min 0.907
_shelx_estimated_absorpt_t_max 0.936

loop_
_space_group_symop_operation_xyz
'x, y, z'
'-x, -y, -z'

loop_
_atom_site_label
_atom_site_type_symbol
_atom_site_fract_x
_atom_site_fract_y
_atom_site_fract_z
_atom_site_U_iso_or_equiv
_atom_site_adp_type
_atom_site_occupancy
_atom_site_site_symmetry_order
_atom_site_calc_flag
_atom_site_refinement_flags_posn
_atom_site_refinement_flags_adp
_atom_site_refinement_flags_occupancy
_atom_site_disorder_assembly
_atom_site_disorder_group
Ru1 Ru 0.57311(2) 0.45886(2) 0.24262(2) 0.01154(3) Uani 1 1 d . . . . .
O1 O 0.29313(11) 0.14049(12) 0.29584(10) 0.0330(3) Uani 1 1 d . . . . .
N1 N 0.46839(10) 0.55516(11) 0.29291(8) 0.0143(3) Uani 1 1 d . . . . .
C1 C 0.46944(12) 0.36017(13) 0.25409(10) 0.0135(3) Uani 1 1 d . . . . .
N2 N 0.60692(10) 0.59714(11) 0.32893(8) 0.0145(3) Uani 1 1 d . . . . .
C2 C 0.46619(13) 0.30662(14) 0.20336(11) 0.0176(3) Uani 1 1 d . . . . .
H2 H 0.506863 0.318925 0.157261 0.021 Uiso 1 1 calc R U . . .
O2 O 0.71063(11) 0.85248(11) 0.40627(9) 0.0293(3) Uani 1 1 d . . . . .
Ru2 Ru 0.68103(2) 0.56525(2) 0.23471(2) 0.01181(3) Uani 1 1 d . . . . .
N4 N 0.78422(10) 0.43675(11) 0.31284(8) 0.0142(3) Uani 1 1 d . . . . .
C4 C 0.34773(13) 0.21375(15) 0.28488(12) 0.0216(4) Uani 1 1 d . . . . .
O4 O 1.00544(10) 0.72916(11) 0.04346(8) 0.0255(3) Uani 1 1 d . . . . .
C3 C 0.40626(13) 0.23617(15) 0.21711(11) 0.0208(4) Uani 1 1 d . . . . .
H3 H 0.405474 0.203381 0.179969 0.025 Uiso 1 1 calc R U . . .
O3 O 1.05058(9) 0.58982(11) 0.34690(8) 0.0236(3) Uani 1 1 d . . . . .
N3 N 0.65552(10) 0.35069(11) 0.35483(8) 0.0142(3) Uani 1 1 d . . . . .
C5 C 0.34696(13) 0.26566(15) 0.33647(11) 0.0211(4) Uani 1 1 d . . . . .
H5 H 0.307007 0.251921 0.382954 0.025 Uiso 1 1 calc R U . . .
N5 N 0.69024(10) 0.37698(11) 0.19015(8) 0.0137(3) Uani 1 1 d . . . . .
O5 O 0.72378(11) 0.98429(11) 0.12071(9) 0.0271(3) Uani 1 1 d . . . . .
C6 C 0.40509(13) 0.33811(14) 0.31984(11) 0.0178(3) Uani 1 1 d . . . . .
H6 H 0.401129 0.374838 0.354889 0.021 Uiso 1 1 calc R U . . .
N6 N 0.75140(10) 0.52655(12) 0.14197(8) 0.0149(3) Uani 1 1 d . . . . .
O6 O 1.05252(15) 0.97654(14) 0.33391(11) 0.0485(5) Uani 1 1 d . . . . .
C7 C 0.24891(17) 0.10270(18) 0.37241(14) 0.0377(5) Uani 1 1 d . . . . .
H7A H 0.195520 0.161373 0.378833 0.057 Uiso 1 1 calc R U . . .
H7B H 0.302606 0.074440 0.415749 0.057 Uiso 1 1 calc R U . . .
H7C H 0.218252 0.046363 0.375217 0.057 Uiso 1 1 calc R U . . .
N7 N 0.50600(10) 0.57523(12) 0.12980(8) 0.0149(3) Uani 1 1 d . . . . .
C9 C 0.29548(13) 0.63642(15) 0.31792(11) 0.0208(4) Uani 1 1 d . . . . .
H9 H 0.223440 0.652891 0.307398 0.025 Uiso 1 1 calc R U . . .
N8 N 0.57812(11) 0.69229(11) 0.15476(8) 0.0154(3) Uani 1 1 d . . . . .
C8 C 0.36460(13) 0.57803(14) 0.28221(10) 0.0169(3) Uani 1 1 d . . . . .
H8 H 0.338491 0.552169 0.248140 0.020 Uiso 1 1 calc R U . . .
C10 C 0.33426(14) 0.67089(16) 0.37020(11) 0.0226(4) Uani 1 1 d . . . . .
H10 H 0.288355 0.706765 0.399047 0.027 Uiso 1 1 calc R U . . .
C11 C 0.43810(14) 0.65319(15) 0.38002(11) 0.0205(4) Uani 1 1 d . . . . .
H11 H 0.464618 0.675516 0.416328 0.025 Uiso 1 1 calc R U . . .
C15 C 0.75323(15) 0.56858(16) 0.50801(11) 0.0234(4) Uani 1 1 d . . . . .
H15 H 0.787051 0.513819 0.556590 0.028 Uiso 1 1 calc R U . . .
C14 C 0.70159(14) 0.54407(15) 0.45626(11) 0.0208(4) Uani 1 1 d . . . . .
H14 H 0.698022 0.473294 0.470293 0.025 Uiso 1 1 calc R U . . .
C13 C 0.65511(12) 0.62373(14) 0.38373(10) 0.0154(3) Uani 1 1 d . . . . .
C12 C 0.50627(12) 0.60105(14) 0.33545(10) 0.0151(3) Uani 1 1 d . . . . .
C17 C 0.70640(13) 0.75182(15) 0.41880(11) 0.0185(3) Uani 1 1 d . . . . .
C16 C 0.75579(13) 0.67216(16) 0.48936(11) 0.0204(4) Uani 1 1 d . . . . .
H16 H 0.791358 0.688398 0.524923 0.024 Uiso 1 1 calc R U . . .
C18 C 0.65800(13) 0.72830(15) 0.36435(11) 0.0179(3) Uani 1 1 d . . . . .
H18 H 0.627308 0.782775 0.314581 0.021 Uiso 1 1 calc R U . . .
C19 C 0.62409(16) 0.93986(16) 0.36324(13) 0.0277(4) Uani 1 1 d . . . . .
H19 H 0.615753 0.939994 0.308188 0.033 Uiso 1 1 calc R U . . .
C20 C 0.5273(2) 0.9312(2) 0.4053(3) 0.0877(14) Uani 1 1 d . . . . .
H20A H 0.470309 0.991491 0.373896 0.132 Uiso 1 1 calc R U . . .
H20B H 0.534184 0.931775 0.459149 0.132 Uiso 1 1 calc R U . . .
H20C H 0.513334 0.864722 0.410514 0.132 Uiso 1 1 calc R U . . .
C67 C 0.9237(2) 0.9721(2) 0.43238(19) 0.0565(8) Uani 1 1 d . . . . .
H67A H 0.867934 1.016671 0.451540 0.085 Uiso 1 1 calc R U . . .
H67B H 0.978738 0.932058 0.474908 0.085 Uiso 1 1 calc R U . . .
H67C H 0.897162 0.922555 0.418989 0.085 Uiso 1 1 calc R U . . .
C22 C 0.62186(14) 0.27247(15) 0.41301(10) 0.0190(3) Uani 1 1 d . . . . .
H22 H 0.553502 0.270181 0.406320 0.023 Uiso 1 1 calc R U . . .
C64 C 1.1781(3) 0.9580(3) 0.2392(2) 0.0770(11) Uani 1 1 d . . . . .
H64A H 1.159733 0.896893 0.237007 0.116 Uiso 1 1 calc R U . . .
H64B H 1.231848 0.933227 0.282043 0.116 Uiso 1 1 calc R U . . .
H64C H 1.203779 0.996215 0.187086 0.116 Uiso 1 1 calc R U . . .
C21 C 0.6510(2) 1.0393(2) 0.3541(2) 0.0565(8) Uani 1 1 d . . . . .
H21A H 0.716262 1.040773 0.327301 0.085 Uiso 1 1 calc R U . . .
H21B H 0.658015 1.040933 0.407654 0.085 Uiso 1 1 calc R U . . .
H21C H 0.596439 1.101379 0.321439 0.085 Uiso 1 1 calc R U . . .
C66 C 0.9653(2) 1.0408(2) 0.35895(19) 0.0568(8) Uani 1 1 d . . . . .
H66A H 0.911185 1.077926 0.314697 0.068 Uiso 1 1 calc R U . . .
H66B H 0.986730 1.095063 0.370978 0.068 Uiso 1 1 calc R U . . .
C23 C 0.67925(14) 0.19695(15) 0.48038(11) 0.0218(4) Uani 1 1 d . . . . .
H23 H 0.650665 0.145481 0.519625 0.026 Uiso 1 1 calc R U . . .
C59 C 0.64505(14) 0.93698(15) 0.13494(11) 0.0200(3) Uani 1 1 d . . . . .
C28 C 0.96478(13) 0.36510(15) 0.28920(11) 0.0194(3) Uani 1 1 d . . . . .
H28 H 0.947305 0.313252 0.275282 0.023 Uiso 1 1 calc R U . . .
C61 C 0.81317(14) 0.94598(16) 0.08107(12) 0.0246(4) Uani 1 1 d . . . . .
H61 H 0.839031 0.866937 0.108370 0.030 Uiso 1 1 calc R U . . .
C27 C 0.88954(12) 0.43652(14) 0.31226(10) 0.0151(3) Uani 1 1 d . . . . .
C58 C 0.55298(15) 0.99458(15) 0.15433(11) 0.0238(4) Uani 1 1 d . . . . .
H58 H 0.547695 1.062476 0.154991 0.029 Uiso 1 1 calc R U . . .
C29 C 1.06620(13) 0.37100(16) 0.28690(11) 0.0221(4) Uani 1 1 d . . . . .
H29 H 1.117903 0.322784 0.270937 0.027 Uiso 1 1 calc R U . . .
C60 C 0.65244(13) 0.83791(14) 0.13324(10) 0.0186(3) Uani 1 1 d . . . . .
H60 H 0.714882 0.798809 0.119613 0.022 Uiso 1 1 calc R U . . .
C26 C 0.75474(12) 0.35318(14) 0.36626(10) 0.0141(3) Uani 1 1 d . . . . .
C56 C 0.47567(14) 0.85364(15) 0.17146(12) 0.0227(4) Uani 1 1 d . . . . .
H56 H 0.417900 0.825340 0.184044 0.027 Uiso 1 1 calc R U . . .
C25 C 0.81863(13) 0.27343(14) 0.43337(10) 0.0173(3) Uani 1 1 d . . . . .
H25 H 0.888173 0.273269 0.438631 0.021 Uiso 1 1 calc R U . . .
C65 C 1.0845(3) 1.0314(3) 0.25689(18) 0.0615(9) Uani 1 1 d . . . . .
H65A H 1.101326 1.095540 0.255862 0.074 Uiso 1 1 calc R U . . .
H65B H 1.028568 1.053945 0.215382 0.074 Uiso 1 1 calc R U . . .
C24 C 0.78119(14) 0.19714(15) 0.49028(11) 0.0201(3) Uani 1 1 d . . . . .
H24 H 0.823475 0.144896 0.535938 0.024 Uiso 1 1 calc R U . . .
C57 C 0.46927(15) 0.95246(16) 0.17262(12) 0.0263(4) Uani 1 1 d . . . . .
H57 H 0.406782 0.991674 0.186097 0.032 Uiso 1 1 calc R U . . .
C30 C 1.09313(13) 0.44558(15) 0.30738(11) 0.0200(4) Uani 1 1 d . . . . .
H30 H 1.162952 0.447175 0.306955 0.024 Uiso 1 1 calc R U . . .
C50 C 0.44921(13) 0.55698(15) 0.07984(10) 0.0184(3) Uani 1 1 d . . . . .
H50 H 0.445555 0.486243 0.093815 0.022 Uiso 1 1 calc R U . . .
C31 C 1.01719(13) 0.51823(15) 0.32859(10) 0.0173(3) Uani 1 1 d . . . . .
C53 C 0.45758(14) 0.75990(15) 0.03812(11) 0.0215(4) Uani 1 1 d . . . . .
H53 H 0.460246 0.830856 0.024624 0.026 Uiso 1 1 calc R U . . .
C34 C 1.03517(17) 0.6955(2) 0.42417(16) 0.0391(6) Uani 1 1 d . . . . .
H34A H 1.086787 0.729442 0.392977 0.059 Uiso 1 1 calc R U . . .
H34B H 1.069596 0.630540 0.469591 0.059 Uiso 1 1 calc R U . . .
H34C H 0.987437 0.744448 0.444899 0.059 Uiso 1 1 calc R U . . .
C52 C 0.40041(14) 0.73816(16) -0.00991(11) 0.0226(4) Uani 1 1 d . . . . .
H52 H 0.363372 0.793549 -0.056903 0.027 Uiso 1 1 calc R U . . .
C33 C 0.97617(14) 0.66794(16) 0.37030(12) 0.0234(4) Uani 1 1 d . . . . .
H33 H 0.922344 0.635151 0.401970 0.028 Uiso 1 1 calc R U . . .
C51 C 0.39667(14) 0.63372(16) 0.01049(11) 0.0217(4) Uani 1 1 d . . . . .
H51 H 0.358678 0.616365 -0.022867 0.026 Uiso 1 1 calc R U . . .
C32 C 0.91493(12) 0.51433(14) 0.33042(10) 0.0161(3) Uani 1 1 d . . . . .
H32 H 0.862812 0.564636 0.344030 0.019 Uiso 1 1 calc R U . . .
C54 C 0.51326(12) 0.67729(14) 0.10825(10) 0.0157(3) Uani 1 1 d . . . . .
C35 C 0.92588(17) 0.76180(19) 0.29602(14) 0.0366(5) Uani 1 1 d . . . . .
H35A H 0.978371 0.794132 0.264735 0.055 Uiso 1 1 calc R U . . .
H35B H 0.875480 0.814145 0.312025 0.055 Uiso 1 1 calc R U . . .
H35C H 0.890936 0.738408 0.262823 0.055 Uiso 1 1 calc R U . . .
C63 C 0.89289(16) 0.99668(18) 0.09253(14) 0.0331(5) Uani 1 1 d . . . . .
H63A H 0.957316 0.970750 0.069601 0.050 Uiso 1 1 calc R U . . .
H63B H 0.905138 0.978062 0.150413 0.050 Uiso 1 1 calc R U . . .
H63C H 0.867895 1.074071 0.065007 0.050 Uiso 1 1 calc R U . . .
C37 C 0.77902(13) 0.21815(15) 0.16896(11) 0.0188(3) Uani 1 1 d . . . . .
H37 H 0.786164 0.145402 0.179956 0.023 Uiso 1 1 calc R U . . .
C55 C 0.56724(13) 0.79632(14) 0.15175(10) 0.0161(3) Uani 1 1 d . . . . .
C36 C 0.70502(12) 0.27311(14) 0.20429(10) 0.0163(3) Uani 1 1 d . . . . .
H36 H 0.661750 0.236058 0.240728 0.020 Uiso 1 1 calc R U . . .
C62 C 0.78642(19) 0.9761(2) -0.00725(13) 0.0363(5) Uani 1 1 d . . . . .
H62A H 0.762455 1.053600 -0.034167 0.054 Uiso 1 1 calc R U . . .
H62B H 0.731874 0.944838 -0.011764 0.054 Uiso 1 1 calc R U . . .
H62C H 0.847612 0.949219 -0.033076 0.054 Uiso 1 1 calc R U . . .
C38 C 0.84371(13) 0.27274(15) 0.11614(11) 0.0198(3) Uani 1 1 d . . . . .
H38 H 0.894074 0.237946 0.089098 0.024 Uiso 1 1 calc R U . . .
C40 C 0.75810(12) 0.42899(14) 0.14350(10) 0.0145(3) Uani 1 1 d . . . . .
C39 C 0.83393(13) 0.37571(15) 0.10388(10) 0.0190(3) Uani 1 1 d . . . . .
H39 H 0.878159 0.412551 0.068496 0.023 Uiso 1 1 calc R U . . .
C41 C 0.79733(12) 0.59527(14) 0.07806(10) 0.0158(3) Uani 1 1 d . . . . .
C43 C 0.80200(15) 0.70328(17) -0.06262(11) 0.0278(4) Uani 1 1 d . . . . .
H43 H 0.775211 0.730219 -0.116816 0.033 Uiso 1 1 calc R U . . .
C42 C 0.75729(14) 0.63483(16) -0.00080(11) 0.0228(4) Uani 1 1 d . . . . .
H42 H 0.699947 0.615512 -0.012630 0.027 Uiso 1 1 calc R U . . .
C45 C 0.92490(13) 0.69310(15) 0.03323(10) 0.0189(3) Uani 1 1 d . . . . .
C44 C 0.88503(14) 0.73221(16) -0.04559(11) 0.0240(4) Uani 1 1 d . . . . .
H44 H 0.914829 0.779044 -0.088058 0.029 Uiso 1 1 calc R U . . .
C47 C 1.07558(14) 0.66778(17) 0.11413(11) 0.0240(4) Uani 1 1 d . . . . .
H47 H 1.035597 0.651744 0.164147 0.029 Uiso 1 1 calc R U . . .
C46 C 0.88158(13) 0.62404(14) 0.09577(10) 0.0178(3) Uani 1 1 d . . . . .
H46 H 0.908933 0.596785 0.149830 0.021 Uiso 1 1 calc R U . . .
C48 C 1.14013(17) 0.7399(2) 0.11393(14) 0.0354(5) Uani 1 1 d . . . . .
H48A H 1.176918 0.757859 0.063761 0.053 Uiso 1 1 calc R U . . .
H48B H 1.189965 0.703389 0.160395 0.053 Uiso 1 1 calc R U . . .
H48C H 1.095267 0.805126 0.117523 0.053 Uiso 1 1 calc R U . . .
C49 C 1.14044(16) 0.56527(18) 0.10894(12) 0.0305(5) Uani 1 1 d . . . . .
H49A H 1.095617 0.522139 0.107381 0.046 Uiso 1 1 calc R U . . .
H49B H 1.188565 0.525871 0.156374 0.046 Uiso 1 1 calc R U . . .
H49C H 1.179182 0.581329 0.059694 0.046 Uiso 1 1 calc R U . . .

loop_
_atom_site_aniso_label
_atom_site_aniso_U_11
_atom_site_aniso_U_22
_atom_site_aniso_U_33
_atom_site_aniso_U_23
_atom_site_aniso_U_13
_atom_site_aniso_U_12
Ru1 0.01090(6) 0.01218(6) 0.01252(6) -0.00492(5) 0.00135(4) -0.00457(5)
O1 0.0305(8) 0.0279(8) 0.0478(9) -0.0142(7) 0.0033(7) -0.0201(7)
N1 0.0143(6) 0.0143(7) 0.0161(6) -0.0072(6) 0.0018(5) -0.0047(5)
C1 0.0122(7) 0.0126(8) 0.0147(7) -0.0047(6) -0.0004(5) -0.0024(6)
N2 0.0146(6) 0.0158(7) 0.0153(6) -0.0081(6) 0.0019(5) -0.0046(5)
C2 0.0149(7) 0.0173(8) 0.0203(8) -0.0072(7) -0.0008(6) -0.0038(6)
O2 0.0292(7) 0.0190(7) 0.0423(9) -0.0126(7) -0.0101(6) -0.0070(6)
Ru2 0.01120(6) 0.01172(6) 0.01303(6) -0.00454(5) 0.00098(4) -0.00434(5)
N4 0.0123(6) 0.0132(7) 0.0151(6) -0.0029(5) -0.0016(5) -0.0036(5)
C4 0.0161(8) 0.0169(9) 0.0327(10) -0.0084(8) -0.0008(7) -0.0071(7)
O4 0.0230(6) 0.0306(8) 0.0201(6) 0.0000(6) -0.0006(5) -0.0169(6)
C3 0.0170(8) 0.0195(9) 0.0283(9) -0.0123(8) -0.0038(7) -0.0033(7)
O3 0.0143(6) 0.0303(8) 0.0350(8) -0.0207(7) 0.0014(5) -0.0082(5)
N3 0.0148(6) 0.0148(7) 0.0145(6) -0.0065(5) 0.0012(5) -0.0053(5)
C5 0.0161(8) 0.0195(9) 0.0264(9) -0.0063(7) 0.0055(7) -0.0074(7)
N5 0.0121(6) 0.0157(7) 0.0136(6) -0.0060(5) 0.0007(5) -0.0038(5)
O5 0.0291(7) 0.0218(7) 0.0388(8) -0.0180(6) 0.0130(6) -0.0131(6)
C6 0.0155(7) 0.0169(8) 0.0216(8) -0.0075(7) 0.0013(6) -0.0053(6)
N6 0.0152(6) 0.0165(7) 0.0147(6) -0.0066(6) 0.0045(5) -0.0068(5)
O6 0.0567(12) 0.0348(10) 0.0428(10) -0.0080(8) -0.0117(9) -0.0020(9)
C7 0.0318(11) 0.0277(12) 0.0478(14) -0.0016(10) 0.0015(10) -0.0179(10)
N7 0.0151(6) 0.0162(7) 0.0140(6) -0.0059(5) 0.0001(5) -0.0051(5)
C9 0.0148(7) 0.0216(9) 0.0259(9) -0.0103(8) 0.0041(6) -0.0039(7)
N8 0.0165(6) 0.0119(7) 0.0165(7) -0.0035(5) -0.0016(5) -0.0040(5)
C8 0.0160(7) 0.0175(8) 0.0184(8) -0.0068(7) 0.0019(6) -0.0068(6)
C10 0.0194(8) 0.0252(10) 0.0275(9) -0.0158(8) 0.0091(7) -0.0063(7)
C11 0.0220(8) 0.0234(10) 0.0212(8) -0.0135(8) 0.0060(7) -0.0080(7)
C15 0.0313(10) 0.0227(10) 0.0142(8) -0.0057(7) -0.0029(7) -0.0052(8)
C14 0.0291(9) 0.0157(9) 0.0176(8) -0.0063(7) 0.0006(7) -0.0062(7)
C13 0.0146(7) 0.0176(8) 0.0170(7) -0.0100(7) 0.0028(6) -0.0049(6)
C12 0.0161(7) 0.0139(8) 0.0146(7) -0.0053(6) 0.0015(6) -0.0035(6)
C17 0.0172(8) 0.0187(9) 0.0231(8) -0.0107(7) 0.0013(6) -0.0066(7)
C16 0.0203(8) 0.0268(10) 0.0179(8) -0.0133(7) -0.0006(6) -0.0050(7)
C18 0.0176(7) 0.0172(8) 0.0189(8) -0.0069(7) -0.0005(6) -0.0048(7)
C19 0.0314(10) 0.0154(9) 0.0350(11) -0.0063(8) -0.0043(8) -0.0082(8)
C20 0.0491(18) 0.0332(16) 0.167(4) -0.033(2) 0.045(2) -0.0061(14)
C67 0.0429(15) 0.0560(19) 0.079(2) -0.0417(18) -0.0057(14) -0.0008(14)
C22 0.0203(8) 0.0201(9) 0.0185(8) -0.0063(7) 0.0013(6) -0.0101(7)
C64 0.091(3) 0.088(3) 0.0473(18) -0.0181(19) 0.0123(18) -0.030(2)
C21 0.0549(17) 0.0198(12) 0.088(2) -0.0074(13) -0.0123(15) -0.0155(12)
C66 0.0504(16) 0.0391(16) 0.071(2) -0.0190(15) -0.0235(15) 0.0061(13)
C23 0.0277(9) 0.0184(9) 0.0177(8) -0.0023(7) 0.0013(7) -0.0106(8)
C59 0.0247(9) 0.0144(8) 0.0210(8) -0.0054(7) 0.0038(7) -0.0083(7)
C28 0.0183(8) 0.0175(9) 0.0232(9) -0.0090(7) 0.0005(6) -0.0043(7)
C61 0.0259(9) 0.0203(10) 0.0297(10) -0.0104(8) 0.0077(8) -0.0099(8)
C27 0.0136(7) 0.0158(8) 0.0142(7) -0.0038(6) -0.0013(5) -0.0039(6)
C58 0.0288(9) 0.0154(9) 0.0256(9) -0.0078(7) 0.0040(7) -0.0044(7)
C29 0.0155(8) 0.0247(10) 0.0224(9) -0.0080(8) 0.0018(6) -0.0014(7)
C60 0.0196(8) 0.0160(8) 0.0200(8) -0.0068(7) 0.0023(6) -0.0049(7)
C26 0.0144(7) 0.0145(8) 0.0153(7) -0.0082(6) 0.0005(6) -0.0032(6)
C56 0.0191(8) 0.0195(9) 0.0276(9) -0.0071(8) 0.0028(7) -0.0055(7)
C25 0.0171(7) 0.0168(8) 0.0168(8) -0.0054(7) -0.0020(6) -0.0039(6)
C65 0.072(2) 0.057(2) 0.0462(16) -0.0009(15) -0.0231(15) -0.0251(17)
C24 0.0242(8) 0.0171(9) 0.0157(8) -0.0043(7) -0.0021(6) -0.0028(7)
C57 0.0231(9) 0.0195(10) 0.0339(11) -0.0115(8) 0.0059(8) -0.0009(7)
C30 0.0134(7) 0.0264(10) 0.0193(8) -0.0074(7) 0.0001(6) -0.0058(7)
C50 0.0204(8) 0.0184(9) 0.0172(8) -0.0063(7) -0.0017(6) -0.0069(7)
C31 0.0160(7) 0.0205(9) 0.0160(8) -0.0062(7) -0.0003(6) -0.0067(7)
C53 0.0234(9) 0.0170(9) 0.0195(8) -0.0025(7) -0.0038(7) -0.0038(7)
C34 0.0309(11) 0.0485(15) 0.0535(15) -0.0364(13) -0.0030(10) -0.0094(11)
C52 0.0236(9) 0.0212(9) 0.0173(8) -0.0020(7) -0.0048(7) -0.0042(7)
C33 0.0187(8) 0.0271(10) 0.0313(10) -0.0177(9) 0.0033(7) -0.0077(8)
C51 0.0208(8) 0.0258(10) 0.0190(8) -0.0074(7) -0.0042(6) -0.0078(8)
C32 0.0139(7) 0.0173(8) 0.0173(8) -0.0073(7) 0.0005(6) -0.0038(6)
C54 0.0158(7) 0.0143(8) 0.0156(7) -0.0044(6) 0.0020(6) -0.0042(6)
C35 0.0328(11) 0.0310(12) 0.0415(13) -0.0112(10) 0.0023(10) -0.0058(10)
C63 0.0303(10) 0.0286(12) 0.0449(13) -0.0149(10) 0.0063(9) -0.0146(9)
C37 0.0173(8) 0.0161(8) 0.0221(8) -0.0084(7) -0.0005(6) -0.0014(6)
C55 0.0196(8) 0.0130(8) 0.0140(7) -0.0032(6) 0.0001(6) -0.0046(6)
C36 0.0159(7) 0.0163(8) 0.0169(8) -0.0063(7) 0.0011(6) -0.0048(6)
C62 0.0468(13) 0.0375(13) 0.0307(11) -0.0145(10) 0.0089(10) -0.0206(11)
C38 0.0164(8) 0.0233(9) 0.0207(8) -0.0122(7) 0.0036(6) -0.0021(7)
C40 0.0129(7) 0.0171(8) 0.0132(7) -0.0054(6) 0.0004(5) -0.0044(6)
C39 0.0179(8) 0.0233(9) 0.0172(8) -0.0096(7) 0.0054(6) -0.0064(7)
C41 0.0156(7) 0.0160(8) 0.0164(8) -0.0063(6) 0.0042(6) -0.0058(6)
C43 0.0277(10) 0.0365(12) 0.0160(8) -0.0027(8) -0.0014(7) -0.0142(9)
C42 0.0205(8) 0.0293(10) 0.0177(8) -0.0042(8) 0.0006(6) -0.0124(8)
C45 0.0161(7) 0.0215(9) 0.0175(8) -0.0039(7) 0.0024(6) -0.0084(7)
C44 0.0220(8) 0.0283(10) 0.0174(8) -0.0006(7) 0.0038(7) -0.0127(8)
C47 0.0210(8) 0.0313(11) 0.0174(8) -0.0040(8) -0.0011(7) -0.0112(8)
C46 0.0185(8) 0.0196(9) 0.0144(7) -0.0039(7) 0.0020(6) -0.0079(7)
C48 0.0307(11) 0.0438(14) 0.0340(11) -0.0099(10) -0.0048(9) -0.0197(10)
C49 0.0281(10) 0.0381(13) 0.0226(9) -0.0074(9) 0.0031(8) -0.0113(9)

loop_
_atom_type_symbol
_atom_type_description
_atom_type_scat_dispersion_real
_atom_type_scat_dispersion_imag
_atom_type_scat_source
C C 0.0033 0.0016 'International Tables Vol C Tables 4.2.6.8 and 6.1.1.4'
H H 0.0000 0.0000 'International Tables Vol C Tables 4.2.6.8 and 6.1.1.4'
N N 0.0061 0.0033 'International Tables Vol C Tables 4.2.6.8 and 6.1.1.4'
O O 0.0106 0.0060 'International Tables Vol C Tables 4.2.6.8 and 6.1.1.4'
Ru Ru -1.2594 0.8363 'International Tables Vol C Tables 4.2.6.8 and 6.1.1.4'

loop_
_geom_angle_atom_site_label_1
_geom_angle_atom_site_label_2
_geom_angle_atom_site_label_3
_geom_angle
_geom_angle_site_symmetry_1
_geom_angle_site_symmetry_3
_geom_angle_publ_flag
N5 Ru1 N1 172.12(5) . . ?
N5 Ru1 N7 93.59(5) . . ?
N1 Ru1 N7 85.31(5) . . ?
N5 Ru1 N3 84.71(5) . . ?
N1 Ru1 N3 95.45(5) . . ?
N7 Ru1 N3 173.01(5) . . ?
N5 Ru1 C1 95.44(6) . . ?
N1 Ru1 C1 92.42(6) . . ?
N7 Ru1 C1 94.39(6) . . ?
N3 Ru1 C1 92.52(6) . . ?
N5 Ru1 Ru2 86.45(4) . . ?
N1 Ru1 Ru2 85.69(4) . . ?
N7 Ru1 Ru2 86.56(4) . . ?
N3 Ru1 Ru2 86.57(4) . . ?
C1 Ru1 Ru2 177.82(4) . . ?
C4 O1 C7 116.71(17) . . ?
C8 N1 C12 118.28(14) . . ?
C8 N1 Ru1 123.02(11) . . ?
C12 N1 Ru1 118.63(10) . . ?
C2 C1 C6 114.01(15) . . ?
C2 C1 Ru1 124.91(11) . . ?
C6 C1 Ru1 120.86(12) . . ?
C12 N2 C13 118.67(13) . . ?
C12 N2 Ru2 118.38(11) . . ?
C13 N2 Ru2 122.75(10) . . ?
C3 C2 C1 123.31(15) . . ?
C3 C2 H2 118.3 . . ?
C1 C2 H2 118.3 . . ?
C17 O2 C19 117.59(14) . . ?
N4 Ru2 N8 178.75(6) . . ?
N4 Ru2 N6 88.31(6) . . ?
N8 Ru2 N6 90.57(6) . . ?
N4 Ru2 N2 90.89(6) . . ?
N8 Ru2 N2 90.19(6) . . ?
N6 Ru2 N2 176.80(5) . . ?
N4 Ru2 Ru1 89.58(4) . . ?
N8 Ru2 Ru1 89.83(4) . . ?
N6 Ru2 Ru1 88.52(4) . . ?
N2 Ru2 Ru1 88.37(4) . . ?
C26 N4 C27 119.68(14) . . ?
C26 N4 Ru2 121.43(11) . . ?
C27 N4 Ru2 118.87(10) . . ?
O1 C4 C5 124.28(16) . . ?
O1 C4 C3 116.90(17) . . ?
C5 C4 C3 118.82(16) . . ?
C45 O4 C47 119.37(14) . . ?
C4 C3 C2 120.25(17) . . ?
C4 C3 H3 119.9 . . ?
C2 C3 H3 119.9 . . ?
C31 O3 C33 118.93(13) . . ?
C22 N3 C26 116.63(15) . . ?
C22 N3 Ru1 125.22(11) . . ?
C26 N3 Ru1 117.85(11) . . ?
C4 C5 C6 119.63(16) . . ?
C4 C5 H5 120.2 . . ?
C6 C5 H5 120.2 . . ?
C36 N5 C40 118.73(14) . . ?
C36 N5 Ru1 122.37(10) . . ?
C40 N5 Ru1 118.79(11) . . ?
C59 O5 C61 119.39(14) . . ?
C5 C6 C1 123.88(17) . . ?
C5 C6 H6 118.1 . . ?
C1 C6 H6 118.1 . . ?
C40 N6 C41 118.44(13) . . ?
C40 N6 Ru2 117.99(10) . . ?
C41 N6 Ru2 123.51(11) . . ?
C65 O6 C66 113.4(2) . . ?
O1 C7 H7A 109.5 . . ?
O1 C7 H7B 109.5 . . ?
H7A C7 H7B 109.5 . . ?
O1 C7 H7C 109.5 . . ?
H7A C7 H7C 109.5 . . ?
H7B C7 H7C 109.5 . . ?
C50 N7 C54 117.65(15) . . ?
C50 N7 Ru1 123.44(12) . . ?
C54 N7 Ru1 118.72(11) . . ?
C8 C9 C10 117.94(16) . . ?
C8 C9 H9 121.0 . . ?
C10 C9 H9 121.0 . . ?
C54 N8 C55 119.40(15) . . ?
C54 N8 Ru2 119.80(11) . . ?
C55 N8 Ru2 120.58(11) . . ?
N1 C8 C9 123.55(16) . . ?
N1 C8 H8 118.2 . . ?
C9 C8 H8 118.2 . . ?
C11 C10 C9 120.19(16) . . ?
C11 C10 H10 119.9 . . ?
C9 C10 H10 119.9 . . ?
C10 C11 C12 119.53(17) . . ?
C10 C11 H11 120.2 . . ?
C12 C11 H11 120.2 . . ?
C16 C15 C14 120.53(18) . . ?
C16 C15 H15 119.7 . . ?
C14 C15 H15 119.7 . . ?
C15 C14 C13 119.69(17) . . ?
C15 C14 H14 120.2 . . ?
C13 C14 H14 120.2 . . ?
C14 C13 C18 120.00(16) . . ?
C14 C13 N2 119.45(15) . . ?
C18 C13 N2 120.54(16) . . ?
N2 C12 N1 116.39(14) . . ?
N2 C12 C11 124.15(16) . . ?
N1 C12 C11 119.40(15) . . ?
O2 C17 C16 115.73(16) . . ?
O2 C17 C18 123.59(17) . . ?
C16 C17 C18 120.67(17) . . ?
C17 C16 C15 119.72(17) . . ?
C17 C16 H16 120.1 . . ?
C15 C16 H16 120.1 . . ?
C17 C18 C13 119.29(17) . . ?
C17 C18 H18 120.4 . . ?
C13 C18 H18 120.4 . . ?
O2 C19 C20 111.9(2) . . ?
O2 C19 C21 106.54(18) . . ?
C20 C19 C21 112.4(2) . . ?
O2 C19 H19 108.6 . . ?
C20 C19 H19 108.6 . . ?
C21 C19 H19 108.6 . . ?
C19 C20 H20A 109.5 . . ?
C19 C20 H20B 109.5 . . ?
H20A C20 H20B 109.5 . . ?
C19 C20 H20C 109.5 . . ?
H20A C20 H20C 109.5 . . ?
H20B C20 H20C 109.5 . . ?
C66 C67 H67A 109.5 . . ?
C66 C67 H67B 109.5 . . ?
H67A C67 H67B 109.5 . . ?
C66 C67 H67C 109.5 . . ?
H67A C67 H67C 109.5 . . ?
H67B C67 H67C 109.5 . . ?
N3 C22 C23 124.75(16) . . ?
N3 C22 H22 117.6 . . ?
C23 C22 H22 117.6 . . ?
C65 C64 H64A 109.5 . . ?
C65 C64 H64B 109.5 . . ?
H64A C64 H64B 109.5 . . ?
C65 C64 H64C 109.5 . . ?
H64A C64 H64C 109.5 . . ?
H64B C64 H64C 109.5 . . ?
C19 C21 H21A 109.5 . . ?
C19 C21 H21B 109.5 . . ?
H21A C21 H21B 109.5 . . ?
C19 C21 H21C 109.5 . . ?
H21A C21 H21C 109.5 . . ?
H21B C21 H21C 109.5 . . ?
O6 C66 C67 109.8(2) . . ?
O6 C66 H66A 109.7 . . ?
C67 C66 H66A 109.7 . . ?
O6 C66 H66B 109.7 . . ?
C67 C66 H66B 109.7 . . ?
H66A C66 H66B 108.2 . . ?
C22 C23 C24 118.52(16) . . ?
C22 C23 H23 120.7 . . ?
C24 C23 H23 120.7 . . ?
O5 C59 C60 124.97(16) . . ?
O5 C59 C58 114.94(16) . . ?
C60 C59 C58 120.07(16) . . ?
C27 C28 C29 118.83(17) . . ?
C27 C28 H28 120.6 . . ?
C29 C28 H28 120.6 . . ?
O5 C61 C62 110.53(17) . . ?
O5 C61 C63 105.16(16) . . ?
C62 C61 C63 112.32(17) . . ?
O5 C61 H61 109.6 . . ?
C62 C61 H61 109.6 . . ?
C63 C61 H61 109.6 . . ?
C28 C27 C32 120.42(15) . . ?
C28 C27 N4 121.27(15) . . ?
C32 C27 N4 118.18(15) . . ?
C57 C58 C59 119.79(18) . . ?
C57 C58 H58 120.1 . . ?
C59 C58 H58 120.1 . . ?
C30 C29 C28 121.38(17) . . ?
C30 C29 H29 119.3 . . ?
C28 C29 H29 119.3 . . ?
C59 C60 C55 119.56(16) . . ?
C59 C60 H60 120.2 . . ?
C55 C60 H60 120.2 . . ?
N4 C26 N3 116.39(15) . . ?
N4 C26 C25 123.08(15) . . ?
N3 C26 C25 120.47(15) . . ?
C57 C56 C55 119.54(17) . . ?
C57 C56 H56 120.2 . . ?
C55 C56 H56 120.2 . . ?
C24 C25 C26 120.61(16) . . ?
C24 C25 H25 119.7 . . ?
C26 C25 H25 119.7 . . ?
O6 C65 C64 108.4(3) . . ?
O6 C65 H65A 110.0 . . ?
C64 C65 H65A 110.0 . . ?
O6 C65 H65B 110.0 . . ?
C64 C65 H65B 110.0 . . ?
H65A C65 H65B 108.4 . . ?
C25 C24 C23 118.89(17) . . ?
C25 C24 H24 120.6 . . ?
C23 C24 H24 120.6 . . ?
C58 C57 C56 120.75(17) . . ?
C58 C57 H57 119.6 . . ?
C56 C57 H57 119.6 . . ?
C29 C30 C31 119.48(15) . . ?
C29 C30 H30 120.3 . . ?
C31 C30 H30 120.3 . . ?
N7 C50 C51 124.33(17) . . ?
N7 C50 H50 117.8 . . ?
C51 C50 H50 117.8 . . ?
O3 C31 C30 115.47(14) . . ?
O3 C31 C32 124.54(16) . . ?
C30 C31 C32 119.99(16) . . ?
C52 C53 C54 120.44(17) . . ?
C52 C53 H53 119.8 . . ?
C54 C53 H53 119.8 . . ?
C33 C34 H34A 109.5 . . ?
C33 C34 H34B 109.5 . . ?
H34A C34 H34B 109.5 . . ?
C33 C34 H34C 109.5 . . ?
H34A C34 H34C 109.5 . . ?
H34B C34 H34C 109.5 . . ?
C53 C52 C51 119.41(18) . . ?
C53 C52 H52 120.3 . . ?
C51 C52 H52 120.3 . . ?
O3 C33 C35 109.70(16) . . ?
O3 C33 C34 106.09(15) . . ?
C35 C33 C34 113.42(19) . . ?
O3 C33 H33 109.2 . . ?
C35 C33 H33 109.2 . . ?
C34 C33 H33 109.2 . . ?
C50 C51 C52 118.22(17) . . ?
C50 C51 H51 120.9 . . ?
C52 C51 H51 120.9 . . ?
C27 C32 C31 119.86(16) . . ?
C27 C32 H32 120.1 . . ?
C31 C32 H32 120.1 . . ?
N8 C54 N7 116.88(15) . . ?
N8 C54 C53 123.21(16) . . ?
N7 C54 C53 119.86(16) . . ?
C33 C35 H35A 109.5 . . ?
C33 C35 H35B 109.5 . . ?
H35A C35 H35B 109.5 . . ?
C33 C35 H35C 109.5 . . ?
H35A C35 H35C 109.5 . . ?
H35B C35 H35C 109.5 . . ?
C61 C63 H63A 109.5 . . ?
C61 C63 H63B 109.5 . . ?
H63A C63 H63B 109.5 . . ?
C61 C63 H63C 109.5 . . ?
H63A C63 H63C 109.5 . . ?
H63B C63 H63C 109.5 . . ?
C36 C37 C38 117.94(17) . . ?
C36 C37 H37 121.0 . . ?
C38 C37 H37 121.0 . . ?
C56 C55 C60 120.28(17) . . ?
C56 C55 N8 120.82(15) . . ?
C60 C55 N8 118.79(15) . . ?
N5 C36 C37 123.72(15) . . ?
N5 C36 H36 118.1 . . ?
C37 C36 H36 118.1 . . ?
C61 C62 H62A 109.5 . . ?
C61 C62 H62B 109.5 . . ?
H62A C62 H62B 109.5 . . ?
C61 C62 H62C 109.5 . . ?
H62A C62 H62C 109.5 . . ?
H62B C62 H62C 109.5 . . ?
C39 C38 C37 119.60(15) . . ?
C39 C38 H38 120.2 . . ?
C37 C38 H38 120.2 . . ?
N6 C40 N5 116.86(14) . . ?
N6 C40 C39 124.13(14) . . ?
N5 C40 C39 118.91(15) . . ?
C38 C39 C40 120.70(15) . . ?
C38 C39 H39 119.6 . . ?
C40 C39 H39 119.6 . . ?
C42 C41 C46 120.45(15) . . ?
C42 C41 N6 119.95(15) . . ?
C46 C41 N6 119.58(15) . . ?
C44 C43 C42 120.50(18) . . ?
C44 C43 H43 119.7 . . ?
C42 C43 H43 119.7 . . ?
C41 C42 C43 119.38(17) . . ?
C41 C42 H42 120.3 . . ?
C43 C42 H42 120.3 . . ?
O4 C45 C44 115.28(15) . . ?
O4 C45 C46 124.61(16) . . ?
C44 C45 C46 120.09(16) . . ?
C43 C44 C45 120.21(16) . . ?
C43 C44 H44 119.9 . . ?
C45 C44 H44 119.9 . . ?
O4 C47 C49 110.64(16) . . ?
O4 C47 C48 104.76(16) . . ?
C49 C47 C48 112.12(17) . . ?
O4 C47 H47 109.7 . . ?
C49 C47 H47 109.7 . . ?
C48 C47 H47 109.7 . . ?
C45 C46 C41 119.36(16) . . ?
C45 C46 H46 120.3 . . ?
C41 C46 H46 120.3 . . ?
C47 C48 H48A 109.5 . . ?
C47 C48 H48B 109.5 . . ?
H48A C48 H48B 109.5 . . ?
C47 C48 H48C 109.5 . . ?
H48A C48 H48C 109.5 . . ?
H48B C48 H48C 109.5 . . ?
C47 C49 H49A 109.5 . . ?
C47 C49 H49B 109.5 . . ?
H49A C49 H49B 109.5 . . ?
C47 C49 H49C 109.5 . . ?
H49A C49 H49C 109.5 . . ?
H49B C49 H49C 109.5 . . ?

loop_
_geom_bond_atom_site_label_1
_geom_bond_atom_site_label_2
_geom_bond_distance
_geom_bond_site_symmetry_2
_geom_bond_publ_flag
Ru1 N5 2.0962(13) . ?
Ru1 N1 2.1016(13) . ?
Ru1 N7 2.1131(14) . ?
Ru1 N3 2.1440(14) . ?
Ru1 C1 2.1871(16) . ?
Ru1 Ru2 2.33262(18) . ?
O1 C4 1.381(2) . ?
O1 C7 1.428(3) . ?
N1 C8 1.359(2) . ?
N1 C12 1.371(2) . ?
C1 C2 1.401(2) . ?
C1 C6 1.409(2) . ?
N2 C12 1.347(2) . ?
N2 C13 1.425(2) . ?
N2 Ru2 2.0494(13) . ?
C2 C3 1.395(2) . ?
C2 H2 0.9500 . ?
O2 C17 1.373(2) . ?
O2 C19 1.441(2) . ?
Ru2 N4 2.0252(14) . ?
Ru2 N8 2.0273(15) . ?
Ru2 N6 2.0491(13) . ?
N4 C26 1.348(2) . ?
N4 C27 1.423(2) . ?
C4 C5 1.385(3) . ?
C4 C3 1.388(2) . ?
O4 C45 1.372(2) . ?
O4 C47 1.451(2) . ?
C3 H3 0.9500 . ?
O3 C31 1.367(2) . ?
O3 C33 1.453(2) . ?
N3 C22 1.361(2) . ?
N3 C26 1.381(2) . ?
C5 C6 1.393(2) . ?
C5 H5 0.9500 . ?
N5 C36 1.352(2) . ?
N5 C40 1.3737(19) . ?
O5 C59 1.369(2) . ?
O5 C61 1.447(2) . ?
C6 H6 0.9500 . ?
N6 C40 1.351(2) . ?
N6 C41 1.4256(19) . ?
O6 C65 1.408(3) . ?
O6 C66 1.443(3) . ?
C7 H7A 0.9800 . ?
C7 H7B 0.9800 . ?
C7 H7C 0.9800 . ?
N7 C50 1.353(2) . ?
N7 C54 1.376(2) . ?
C9 C8 1.371(2) . ?
C9 C10 1.395(3) . ?
C9 H9 0.9500 . ?
N8 C54 1.356(2) . ?
N8 C55 1.421(2) . ?
C8 H8 0.9500 . ?
C10 C11 1.367(2) . ?
C10 H10 0.9500 . ?
C11 C12 1.424(2) . ?
C11 H11 0.9500 . ?
C15 C16 1.384(3) . ?
C15 C14 1.390(3) . ?
C15 H15 0.9500 . ?
C14 C13 1.392(2) . ?
C14 H14 0.9500 . ?
C13 C18 1.397(2) . ?
C17 C16 1.382(3) . ?
C17 C18 1.394(2) . ?
C16 H16 0.9500 . ?
C18 H18 0.9500 . ?
C19 C20 1.481(3) . ?
C19 C21 1.498(3) . ?
C19 H19 1.0000 . ?
C20 H20A 0.9800 . ?
C20 H20B 0.9800 . ?
C20 H20C 0.9800 . ?
C67 C66 1.490(4) . ?
C67 H67A 0.9800 . ?
C67 H67B 0.9800 . ?
C67 H67C 0.9800 . ?
C22 C23 1.367(3) . ?
C22 H22 0.9500 . ?
C64 C65 1.506(5) . ?
C64 H64A 0.9800 . ?
C64 H64B 0.9800 . ?
C64 H64C 0.9800 . ?
C21 H21A 0.9800 . ?
C21 H21B 0.9800 . ?
C21 H21C 0.9800 . ?
C66 H66A 0.9900 . ?
C66 H66B 0.9900 . ?
C23 C24 1.401(3) . ?
C23 H23 0.9500 . ?
C59 C60 1.392(2) . ?
C59 C58 1.395(3) . ?
C28 C27 1.392(2) . ?
C28 C29 1.394(2) . ?
C28 H28 0.9500 . ?
C61 C62 1.512(3) . ?
C61 C63 1.512(3) . ?
C61 H61 1.0000 . ?
C27 C32 1.393(2) . ?
C58 C57 1.386(3) . ?
C58 H58 0.9500 . ?
C29 C30 1.383(3) . ?
C29 H29 0.9500 . ?
C60 C55 1.400(2) . ?
C60 H60 0.9500 . ?
C26 C25 1.419(2) . ?
C56 C57 1.388(3) . ?
C56 C55 1.391(2) . ?
C56 H56 0.9500 . ?
C25 C24 1.361(2) . ?
C25 H25 0.9500 . ?
C65 H65A 0.9900 . ?
C65 H65B 0.9900 . ?
C24 H24 0.9500 . ?
C57 H57 0.9500 . ?
C30 C31 1.391(2) . ?
C30 H30 0.9500 . ?
C50 C51 1.369(3) . ?
C50 H50 0.9500 . ?
C31 C32 1.397(2) . ?
C53 C52 1.361(3) . ?
C53 C54 1.419(2) . ?
C53 H53 0.9500 . ?
C34 C33 1.510(3) . ?
C34 H34A 0.9800 . ?
C34 H34B 0.9800 . ?
C34 H34C 0.9800 . ?
C52 C51 1.396(3) . ?
C52 H52 0.9500 . ?
C33 C35 1.501(3) . ?
C33 H33 1.0000 . ?
C51 H51 0.9500 . ?
C32 H32 0.9500 . ?
C35 H35A 0.9800 . ?
C35 H35B 0.9800 . ?
C35 H35C 0.9800 . ?
C63 H63A 0.9800 . ?
C63 H63B 0.9800 . ?
C63 H63C 0.9800 . ?
C37 C36 1.373(2) . ?
C37 C38 1.402(2) . ?
C37 H37 0.9500 . ?
C36 H36 0.9500 . ?
C62 H62A 0.9800 . ?
C62 H62B 0.9800 . ?
C62 H62C 0.9800 . ?
C38 C39 1.359(3) . ?
C38 H38 0.9500 . ?
C40 C39 1.424(2) . ?
C39 H39 0.9500 . ?
C41 C42 1.387(2) . ?
C41 C46 1.401(2) . ?
C43 C44 1.383(3) . ?
C43 C42 1.395(2) . ?
C43 H43 0.9500 . ?
C42 H42 0.9500 . ?
C45 C44 1.386(3) . ?
C45 C46 1.395(2) . ?
C44 H44 0.9500 . ?
C47 C49 1.512(3) . ?
C47 C48 1.514(3) . ?
C47 H47 1.0000 . ?
C46 H46 0.9500 . ?
C48 H48A 0.9800 . ?
C48 H48B 0.9800 . ?
C48 H48C 0.9800 . ?
C49 H49A 0.9800 . ?
C49 H49B 0.9800 . ?
C49 H49C 0.9800 . ?

loop_
_geom_torsion_atom_site_label_1
_geom_torsion_atom_site_label_2
_geom_torsion_atom_site_label_3
_geom_torsion_atom_site_label_4
_geom_torsion
_geom_torsion_site_symmetry_1
_geom_torsion_site_symmetry_2
_geom_torsion_site_symmetry_3
_geom_torsion_site_symmetry_4
_geom_torsion_publ_flag
C6 C1 C2 C3 -1.1(3) . . . . ?
Ru1 C1 C2 C3 173.54(14) . . . . ?
C7 O1 C4 C5 -11.8(3) . . . . ?
C7 O1 C4 C3 168.60(18) . . . . ?
O1 C4 C3 C2 -177.87(17) . . . . ?
C5 C4 C3 C2 2.5(3) . . . . ?
C1 C2 C3 C4 -1.7(3) . . . . ?
O1 C4 C5 C6 179.89(18) . . . . ?
C3 C4 C5 C6 -0.5(3) . . . . ?
C4 C5 C6 C1 -2.5(3) . . . . ?
C2 C1 C6 C5 3.2(3) . . . . ?
Ru1 C1 C6 C5 -171.67(14) . . . . ?
C12 N1 C8 C9 -6.3(3) . . . . ?
Ru1 N1 C8 C9 176.69(13) . . . . ?
C10 C9 C8 N1 -2.3(3) . . . . ?
C8 C9 C10 C11 4.8(3) . . . . ?
C9 C10 C11 C12 1.1(3) . . . . ?
C16 C15 C14 C13 2.2(3) . . . . ?
C15 C14 C13 C18 -1.8(2) . . . . ?
C15 C14 C13 N2 176.73(15) . . . . ?
C12 N2 C13 C14 90.7(2) . . . . ?
Ru2 N2 C13 C14 -94.49(16) . . . . ?
C12 N2 C13 C18 -90.71(19) . . . . ?
Ru2 N2 C13 C18 84.05(17) . . . . ?
C13 N2 C12 N1 -167.49(15) . . . . ?
Ru2 N2 C12 N1 17.5(2) . . . . ?
C13 N2 C12 C11 15.4(3) . . . . ?
Ru2 N2 C12 C11 -159.55(14) . . . . ?
C8 N1 C12 N2 -164.99(15) . . . . ?
Ru1 N1 C12 N2 12.1(2) . . . . ?
C8 N1 C12 C11 12.2(2) . . . . ?
Ru1 N1 C12 C11 -170.67(13) . . . . ?
C10 C11 C12 N2 167.16(17) . . . . ?
C10 C11 C12 N1 -9.8(3) . . . . ?
C19 O2 C17 C16 -147.97(17) . . . . ?
C19 O2 C17 C18 33.4(2) . . . . ?
O2 C17 C16 C15 178.34(16) . . . . ?
C18 C17 C16 C15 -3.0(3) . . . . ?
C14 C15 C16 C17 0.1(3) . . . . ?
O2 C17 C18 C13 -178.06(15) . . . . ?
C16 C17 C18 C13 3.4(2) . . . . ?
C14 C13 C18 C17 -0.9(2) . . . . ?
N2 C13 C18 C17 -179.48(14) . . . . ?
C17 O2 C19 C20 59.9(3) . . . . ?
C17 O2 C19 C21 -176.95(19) . . . . ?
C26 N3 C22 C23 -0.7(3) . . . . ?
Ru1 N3 C22 C23 172.79(14) . . . . ?
C65 O6 C66 C67 168.8(2) . . . . ?
N3 C22 C23 C24 -1.7(3) . . . . ?
C61 O5 C59 C60 17.0(3) . . . . ?
C61 O5 C59 C58 -164.72(17) . . . . ?
C59 O5 C61 C62 71.3(2) . . . . ?
C59 O5 C61 C63 -167.27(17) . . . . ?
C29 C28 C27 C32 1.8(3) . . . . ?
C29 C28 C27 N4 177.67(16) . . . . ?
C26 N4 C27 C28 67.0(2) . . . . ?
Ru2 N4 C27 C28 -114.53(16) . . . . ?
C26 N4 C27 C32 -117.04(18) . . . . ?
Ru2 N4 C27 C32 61.41(18) . . . . ?
O5 C59 C58 C57 -177.80(17) . . . . ?
C60 C59 C58 C57 0.6(3) . . . . ?
C27 C28 C29 C30 0.3(3) . . . . ?
O5 C59 C60 C55 177.71(17) . . . . ?
C58 C59 C60 C55 -0.5(3) . . . . ?
C27 N4 C26 N3 -169.72(14) . . . . ?
Ru2 N4 C26 N3 11.9(2) . . . . ?
C27 N4 C26 C25 13.1(2) . . . . ?
Ru2 N4 C26 C25 -165.28(12) . . . . ?
C22 N3 C26 N4 -173.63(15) . . . . ?
Ru1 N3 C26 N4 12.39(19) . . . . ?
C22 N3 C26 C25 3.6(2) . . . . ?
Ru1 N3 C26 C25 -170.38(12) . . . . ?
N4 C26 C25 C24 172.84(16) . . . . ?
N3 C26 C25 C24 -4.2(3) . . . . ?
C66 O6 C65 C64 177.5(3) . . . . ?
C26 C25 C24 C23 1.7(3) . . . . ?
C22 C23 C24 C25 1.2(3) . . . . ?
C59 C58 C57 C56 -0.4(3) . . . . ?
C55 C56 C57 C58 0.0(3) . . . . ?
C28 C29 C30 C31 -1.8(3) . . . . ?
C54 N7 C50 C51 -1.6(2) . . . . ?
Ru1 N7 C50 C51 173.21(13) . . . . ?
C33 O3 C31 C30 -179.52(16) . . . . ?
C33 O3 C31 C32 0.2(3) . . . . ?
C29 C30 C31 O3 -179.20(16) . . . . ?
C29 C30 C31 C32 1.1(3) . . . . ?
C54 C53 C52 C51 0.2(3) . . . . ?
C31 O3 C33 C35 -84.7(2) . . . . ?
C31 O3 C33 C34 152.46(17) . . . . ?
N7 C50 C51 C52 -0.9(3) . . . . ?
C53 C52 C51 C50 1.6(3) . . . . ?
C28 C27 C32 C31 -2.5(3) . . . . ?
N4 C27 C32 C31 -178.49(15) . . . . ?
O3 C31 C32 C27 -178.65(16) . . . . ?
C30 C31 C32 C27 1.0(3) . . . . ?
C55 N8 C54 N7 -161.37(14) . . . . ?
Ru2 N8 C54 N7 13.34(18) . . . . ?
C55 N8 C54 C53 21.4(2) . . . . ?
Ru2 N8 C54 C53 -163.93(13) . . . . ?
C50 N7 C54 N8 -173.96(14) . . . . ?
Ru1 N7 C54 N8 10.95(18) . . . . ?
C50 N7 C54 C53 3.4(2) . . . . ?
Ru1 N7 C54 C53 -171.69(12) . . . . ?
C52 C53 C54 N8 174.43(16) . . . . ?
C52 C53 C54 N7 -2.8(2) . . . . ?
C57 C56 C55 C60 0.0(3) . . . . ?
C57 C56 C55 N8 176.21(17) . . . . ?
C59 C60 C55 C56 0.2(3) . . . . ?
C59 C60 C55 N8 -176.04(16) . . . . ?
C54 N8 C55 C56 59.2(2) . . . . ?
Ru2 N8 C55 C56 -115.46(16) . . . . ?
C54 N8 C55 C60 -124.56(17) . . . . ?
Ru2 N8 C55 C60 60.77(18) . . . . ?
C40 N5 C36 C37 -5.9(3) . . . . ?
Ru1 N5 C36 C37 177.97(13) . . . . ?
C38 C37 C36 N5 0.9(3) . . . . ?
C36 C37 C38 C39 2.3(3) . . . . ?
C41 N6 C40 N5 -161.92(15) . . . . ?
Ru2 N6 C40 N5 20.7(2) . . . . ?
C41 N6 C40 C39 21.7(2) . . . . ?
Ru2 N6 C40 C39 -155.64(14) . . . . ?
C36 N5 C40 N6 -169.15(15) . . . . ?
Ru1 N5 C40 N6 7.1(2) . . . . ?
C36 N5 C40 C39 7.4(2) . . . . ?
Ru1 N5 C40 C39 -176.32(12) . . . . ?
C37 C38 C39 C40 -0.6(3) . . . . ?
N6 C40 C39 C38 171.94(17) . . . . ?
N5 C40 C39 C38 -4.3(3) . . . . ?
C40 N6 C41 C42 67.2(2) . . . . ?
Ru2 N6 C41 C42 -115.61(17) . . . . ?
C40 N6 C41 C46 -114.10(19) . . . . ?
Ru2 N6 C41 C46 63.1(2) . . . . ?
C46 C41 C42 C43 0.3(3) . . . . ?
N6 C41 C42 C43 179.04(18) . . . . ?
C44 C43 C42 C41 -0.5(3) . . . . ?
C47 O4 C45 C44 -157.96(17) . . . . ?
C47 O4 C45 C46 23.5(3) . . . . ?
C42 C43 C44 C45 0.2(3) . . . . ?
O4 C45 C44 C43 -178.37(19) . . . . ?
C46 C45 C44 C43 0.2(3) . . . . ?
C45 O4 C47 C49 69.5(2) . . . . ?
C45 O4 C47 C48 -169.48(16) . . . . ?
O4 C45 C46 C41 178.10(17) . . . . ?
C44 C45 C46 C41 -0.3(3) . . . . ?
C42 C41 C46 C45 0.1(3) . . . . ?
N6 C41 C46 C45 -178.65(16) . . . . ?
